data_4079462
loop_
_publ_author_name
'Shi, Xiao-Chao'
'Jin, Guo-Xin'

_publ_section_title
;
 Titanium and Zirconium Catalysts with [N,O] Ligands: Syntheses,
 Characterization, and Their Catalytic Properties for Olefin
 Polymerization
;
_journal_issue 20
_journal_name_full Organometallics
_journal_page_first 7198
_journal_paper_doi 10.1021/om3007568
_journal_volume 31
_journal_year 2012
_chemical_formula_sum 'C42 H46 Cl4 N2 O4 Zr'
_chemical_formula_weight 875.83
_chemical_name_systematic
; 
 ? 
;
_space_group_IT_number 15
_symmetry_cell_setting monoclinic
_symmetry_space_group_name_Hall '-C 2yc'
_symmetry_space_group_name_H-M 'C 1 2/c 1'
_atom_sites_solution_hydrogens geom
_atom_sites_solution_primary direct
_atom_sites_solution_secondary difmap
_audit_creation_method SHELXL-97
_cell_angle_alpha 90.00
_cell_angle_beta 125.335(2)
_cell_angle_gamma 90.00
_cell_formula_units_Z 4
_cell_length_a 23.285(4)
_cell_length_b 17.774(3)
_cell_length_c 17.224(5)
_cell_measurement_reflns_used 5448
_cell_measurement_temperature 296(2)
_cell_measurement_theta_max 26.61
_cell_measurement_theta_min 2.29
_cell_volume 5815(2)
_computing_cell_refinement 'Bruker SAINT'
_computing_data_collection 'Bruker APEX2'
_computing_data_reduction 'Bruker SAINT'
_computing_molecular_graphics 'Bruker SHELXTL'
_computing_publication_material 'Bruker SHELXTL'
_computing_structure_refinement 'SHELXL-97 (Sheldrick, 1997)'
_computing_structure_solution 'SHELXS-97 (Sheldrick, 1990)'
_diffrn_ambient_temperature 296(2)
_diffrn_measured_fraction_theta_full 0.999
_diffrn_measured_fraction_theta_max 0.999
_diffrn_measurement_device_type 'Bruker APEX-II CCD'
_diffrn_measurement_method '\f and \w scans'
_diffrn_radiation_monochromator graphite
_diffrn_radiation_source 'fine-focus sealed tube'
_diffrn_radiation_type MoK\a
_diffrn_radiation_wavelength 0.71073
_diffrn_reflns_av_R_equivalents 0.0606
_diffrn_reflns_av_sigmaI/netI 0.0583
_diffrn_reflns_limit_h_max 29
_diffrn_reflns_limit_h_min -29
_diffrn_reflns_limit_k_max 20
_diffrn_reflns_limit_k_min -22
_diffrn_reflns_limit_l_max 21
_diffrn_reflns_limit_l_min -21
_diffrn_reflns_number 20226
_diffrn_reflns_theta_full 27.01
_diffrn_reflns_theta_max 27.01
_diffrn_reflns_theta_min 1.57
_diffrn_standards_decay_% 5.98
_exptl_absorpt_coefficient_mu 0.403
_exptl_absorpt_correction_T_max 0.9346
_exptl_absorpt_correction_T_min 0.7939
_exptl_absorpt_correction_type multi-scan
_exptl_absorpt_process_details sadabs
_exptl_crystal_colour yellow
_exptl_crystal_density_diffrn 1.000
_exptl_crystal_density_method 'not measured'
_exptl_crystal_description prism
_exptl_crystal_F_000 1808
_exptl_crystal_size_max 0.60
_exptl_crystal_size_mid 0.26
_exptl_crystal_size_min 0.17
_platon_squeeze_details ' '
_refine_diff_density_max 0.773
_refine_diff_density_min -4.311
_refine_diff_density_rms 0.093
_refine_ls_extinction_method none
_refine_ls_goodness_of_fit_ref 0.990
_refine_ls_hydrogen_treatment constr
_refine_ls_matrix_type full
_refine_ls_number_parameters 246
_refine_ls_number_reflns 6356
_refine_ls_number_restraints 0
_refine_ls_restrained_S_all 0.990
_refine_ls_R_factor_all 0.0876
_refine_ls_R_factor_gt 0.0663
_refine_ls_shift/su_max 0.006
_refine_ls_shift/su_mean 0.001
_refine_ls_structure_factor_coef Fsqd
_refine_ls_weighting_details 'calc w=1/[\s^2^(Fo^2^)+(0.1339P)^2^+0.0000P] where P=(Fo^2^+2Fc^2^)/3'
_refine_ls_weighting_scheme calc
_refine_ls_wR_factor_gt 0.1823
_refine_ls_wR_factor_ref 0.1981
_reflns_number_gt 4476
_reflns_number_total 6356
_reflns_threshold_expression >2sigma(I)
_cod_data_source_file om3007568_si_001.cif
_cod_data_source_block 3d
_cod_depositor_comments
;
The following automatic conversions were performed:

'_symmetry_cell_setting' value 'Monoclinic' changed to 'monoclinic'
according to /home/saulius/struct/CIF-dictionaries/cif_core.dic
dictionary named 'cif_core.dic' version 2.4.2 from 2011-04-26.

Automatic conversion script
Id: cif_fix_values 1891 2012-01-12 08:04:46Z andrius 
;
_cod_original_sg_symbol_H-M C2/c
_cod_database_code 4079462

loop_
_symmetry_equiv_pos_as_xyz
'x, y, z'
'-x, y, -z+1/2'
'x+1/2, y+1/2, z'
'-x+1/2, y+1/2, -z+1/2'
'-x, -y, -z'
'x, -y, z-1/2'
'-x+1/2, -y+1/2, -z'
'x+1/2, -y+1/2, z-1/2'

loop_
_atom_site_label
_atom_site_type_symbol
_atom_site_fract_x
_atom_site_fract_y
_atom_site_fract_z
_atom_site_U_iso_or_equiv
_atom_site_adp_type
_atom_site_occupancy
_atom_site_symmetry_multiplicity
_atom_site_calc_flag
_atom_site_refinement_flags
Zr1 Zr 0.5000 0.64011(2) 0.2500 0.03749(17) Uani 1 2 d S
Cl1 Cl 0.51471(6) 0.72685(6) 0.36809(7) 0.0616(3) Uani 1 1 d .
Cl2 Cl 0.29715(7) 0.41514(9) 0.27644(12) 0.0960(5) Uani 1 1 d .
O1 O 0.60269(12) 0.62630(13) 0.31274(17) 0.0425(5) Uani 1 1 d .
O2 O 0.59654(12) 0.46469(13) 0.48014(18) 0.0520(6) Uani 1 1 d .
N1 N 0.52832(14) 0.53918(14) 0.3540(2) 0.0394(6) Uani 1 1 d .
C1 C 0.66320(17) 0.59913(18) 0.3890(2) 0.0416(7) Uani 1 1 d .
C2 C 0.72895(18) 0.6212(2) 0.4094(3) 0.0509(9) Uani 1 1 d .
C3 C 0.7874(2) 0.5915(2) 0.4906(3) 0.0611(11) Uani 1 1 d .
H3 H 0.8312 0.6064 0.5060 0.073 Uiso 1 1 calc R
C4 C 0.78661(19) 0.5406(2) 0.5521(3) 0.0633(11) Uani 1 1 d .
C5 C 0.72288(18) 0.5188(2) 0.5298(3) 0.0570(10) Uani 1 1 d .
H5 H 0.7202 0.4847 0.5686 0.068 Uiso 1 1 calc R
C6 C 0.66031(17) 0.5480(2) 0.4473(3) 0.0462(8) Uani 1 1 d .
C7 C 0.59315(17) 0.52039(18) 0.4242(2) 0.0421(7) Uani 1 1 d .
C8 C 0.48488(17) 0.49011(18) 0.3628(2) 0.0424(7) Uani 1 1 d .
C9 C 0.41264(18) 0.4820(2) 0.3087(3) 0.0506(9) Uani 1 1 d .
H9 H 0.3827 0.5110 0.2548 0.061 Uiso 1 1 calc R
C10 C 0.3875(2) 0.4271(2) 0.3403(3) 0.0574(10) Uani 1 1 d .
C11 C 0.4312(3) 0.3838(2) 0.4203(4) 0.0654(11) Uani 1 1 d .
H11 H 0.4117 0.3489 0.4391 0.078 Uiso 1 1 calc R
C12 C 0.5029(2) 0.3917(2) 0.4725(3) 0.0597(10) Uani 1 1 d .
H12 H 0.5331 0.3624 0.5260 0.072 Uiso 1 1 calc R
C13 C 0.52759(19) 0.44507(19) 0.4412(3) 0.0474(8) Uani 1 1 d .
C14 C 0.7344(2) 0.6772(3) 0.3464(3) 0.0639(11) Uani 1 1 d .
C15 C 0.6938(3) 0.6497(3) 0.2430(4) 0.0832(15) Uani 1 1 d .
H15A H 0.7088 0.5996 0.2418 0.125 Uiso 1 1 calc R
H15B H 0.7029 0.6827 0.2072 0.125 Uiso 1 1 calc R
H15C H 0.6443 0.6494 0.2155 0.125 Uiso 1 1 calc R
C16 C 0.7045(3) 0.7539(3) 0.3472(5) 0.0861(15) Uani 1 1 d .
H16A H 0.6547 0.7496 0.3160 0.129 Uiso 1 1 calc R
H16B H 0.7137 0.7901 0.3143 0.129 Uiso 1 1 calc R
H16C H 0.7265 0.7699 0.4118 0.129 Uiso 1 1 calc R
C17 C 0.8119(3) 0.6888(4) 0.3818(5) 0.101(2) Uani 1 1 d .
H17A H 0.8379 0.7108 0.4442 0.152 Uiso 1 1 calc R
H17B H 0.8135 0.7217 0.3388 0.152 Uiso 1 1 calc R
H17C H 0.8323 0.6411 0.3843 0.152 Uiso 1 1 calc R
C18 C 0.8571(2) 0.5104(3) 0.6407(4) 0.0827(15) Uani 1 1 d .
C19 C 0.9007(3) 0.5783(4) 0.7030(5) 0.131(3) Uani 1 1 d .
H19A H 0.9412 0.5607 0.7626 0.196 Uiso 1 1 calc R
H19B H 0.8723 0.6090 0.7142 0.196 Uiso 1 1 calc R
H19C H 0.9157 0.6074 0.6708 0.196 Uiso 1 1 calc R
C20 C 0.8428(3) 0.4580(5) 0.6993(6) 0.155(4) Uani 1 1 d .
H20A H 0.8056 0.4237 0.6573 0.232 Uiso 1 1 calc R
H20B H 0.8292 0.4876 0.7328 0.232 Uiso 1 1 calc R
H20C H 0.8848 0.4302 0.7442 0.232 Uiso 1 1 calc R
C21 C 0.8959(3) 0.4695(4) 0.6105(6) 0.134(3) Uani 1 1 d .
H21A H 0.8685 0.4274 0.5718 0.201 Uiso 1 1 calc R
H21B H 0.9398 0.4519 0.6656 0.201 Uiso 1 1 calc R
H21C H 0.9048 0.5025 0.5745 0.201 Uiso 1 1 calc R

loop_
_atom_site_aniso_label
_atom_site_aniso_U_11
_atom_site_aniso_U_22
_atom_site_aniso_U_33
_atom_site_aniso_U_23
_atom_site_aniso_U_13
_atom_site_aniso_U_12
Zr1 0.0327(2) 0.0417(3) 0.0379(3) 0.000 0.0203(2) 0.000
Cl1 0.0768(7) 0.0575(6) 0.0569(6) -0.0133(4) 0.0423(5) -0.0038(5)
Cl2 0.0594(7) 0.1074(10) 0.1191(12) 0.0152(8) 0.0504(8) -0.0228(6)
O1 0.0335(11) 0.0516(13) 0.0418(13) 0.0015(10) 0.0213(10) -0.0009(9)
O2 0.0455(13) 0.0558(14) 0.0493(15) 0.0110(12) 0.0243(12) 0.0016(11)
N1 0.0367(13) 0.0377(14) 0.0430(15) 0.0039(11) 0.0226(12) -0.0026(11)
C1 0.0368(16) 0.0440(18) 0.0434(19) -0.0070(14) 0.0228(15) -0.0019(13)
C2 0.0365(17) 0.057(2) 0.060(2) -0.0117(18) 0.0287(17) -0.0045(15)
C3 0.0364(18) 0.066(2) 0.071(3) -0.006(2) 0.0255(19) -0.0042(17)
C4 0.0335(18) 0.074(3) 0.062(3) -0.004(2) 0.0156(18) 0.0093(17)
C5 0.0411(18) 0.065(2) 0.050(2) 0.0074(18) 0.0175(17) 0.0067(16)
C6 0.0350(16) 0.0508(19) 0.047(2) 0.0004(15) 0.0202(15) 0.0031(14)
C7 0.0401(16) 0.0429(17) 0.0394(18) 0.0037(14) 0.0208(15) 0.0035(13)
C8 0.0462(17) 0.0405(17) 0.0447(18) -0.0011(14) 0.0287(15) -0.0052(14)
C9 0.0436(18) 0.056(2) 0.052(2) 0.0058(16) 0.0278(17) -0.0051(15)
C10 0.055(2) 0.057(2) 0.070(3) 0.0009(19) 0.042(2) -0.0121(17)
C11 0.078(3) 0.054(2) 0.082(3) 0.006(2) 0.057(3) -0.012(2)
C12 0.070(3) 0.052(2) 0.056(2) 0.0135(18) 0.035(2) -0.0042(19)
C13 0.0512(19) 0.0439(18) 0.051(2) 0.0013(16) 0.0320(17) -0.0023(15)
C14 0.046(2) 0.071(3) 0.079(3) -0.008(2) 0.038(2) -0.0136(18)
C15 0.083(3) 0.109(4) 0.080(4) -0.008(3) 0.060(3) -0.022(3)
C16 0.091(4) 0.069(3) 0.114(5) 0.001(3) 0.068(4) -0.009(3)
C17 0.057(3) 0.120(5) 0.130(5) 0.008(4) 0.057(3) -0.020(3)
C18 0.039(2) 0.095(3) 0.078(3) 0.002(3) 0.013(2) 0.017(2)
C19 0.068(3) 0.145(6) 0.087(5) -0.012(4) -0.009(3) 0.016(4)
C20 0.066(4) 0.198(9) 0.135(7) 0.077(7) 0.021(4) 0.038(5)
C21 0.077(4) 0.145(6) 0.127(6) -0.008(5) 0.028(4) 0.057(4)

loop_
_atom_type_symbol
_atom_type_description
_atom_type_scat_dispersion_real
_atom_type_scat_dispersion_imag
_atom_type_scat_source
C C 0.0033 0.0016 'International Tables Vol C Tables 4.2.6.8 and 6.1.1.4'
H H 0.0000 0.0000 'International Tables Vol C Tables 4.2.6.8 and 6.1.1.4'
N N 0.0061 0.0033 'International Tables Vol C Tables 4.2.6.8 and 6.1.1.4'
O O 0.0106 0.0060 'International Tables Vol C Tables 4.2.6.8 and 6.1.1.4'
Cl Cl 0.1484 0.1585 'International Tables Vol C Tables 4.2.6.8 and 6.1.1.4'
Zr Zr -2.9673 0.5597 'International Tables Vol C Tables 4.2.6.8 and 6.1.1.4'

loop_
_geom_angle_atom_site_label_1
_geom_angle_atom_site_label_2
_geom_angle_atom_site_label_3
_geom_angle
_geom_angle_site_symmetry_1
_geom_angle_site_symmetry_3
O1 Zr1 O1 165.83(13) 2_655 .
O1 Zr1 N1 76.81(9) 2_655 2_655
O1 Zr1 N1 92.25(9) . 2_655
O1 Zr1 N1 92.25(9) 2_655 .
O1 Zr1 N1 76.82(9) . .
N1 Zr1 N1 80.13(14) 2_655 .
O1 Zr1 Cl1 94.64(7) 2_655 2_655
O1 Zr1 Cl1 94.40(7) . 2_655
N1 Zr1 Cl1 90.28(8) 2_655 2_655
N1 Zr1 Cl1 166.61(7) . 2_655
O1 Zr1 Cl1 94.40(7) 2_655 .
O1 Zr1 Cl1 94.64(7) . .
N1 Zr1 Cl1 166.61(7) 2_655 .
N1 Zr1 Cl1 90.28(8) . .
Cl1 Zr1 Cl1 100.60(6) 2_655 .
C1 O1 Zr1 145.8(2) . .
C7 O2 C13 105.5(3) . .
C7 N1 C8 104.9(3) . .
C7 N1 Zr1 124.1(2) . .
C8 N1 Zr1 130.8(2) . .
O1 C1 C6 118.8(3) . .
O1 C1 C2 121.1(3) . .
C6 C1 C2 120.1(3) . .
C3 C2 C1 116.1(4) . .
C3 C2 C14 122.1(3) . .
C1 C2 C14 121.8(3) . .
C2 C3 C4 125.4(4) . .
C5 C4 C3 117.5(4) . .
C5 C4 C18 122.7(5) . .
C3 C4 C18 119.8(4) . .
C4 C5 C6 119.9(4) . .
C1 C6 C5 120.9(3) . .
C1 C6 C7 121.2(3) . .
C5 C6 C7 117.8(3) . .
N1 C7 O2 113.8(3) . .
N1 C7 C6 130.0(3) . .
O2 C7 C6 116.2(3) . .
C13 C8 C9 120.5(3) . .
C13 C8 N1 108.0(3) . .
C9 C8 N1 131.5(3) . .
C8 C9 C10 115.5(3) . .
C11 C10 C9 123.0(4) . .
C11 C10 Cl2 119.2(3) . .
C9 C10 Cl2 117.8(3) . .
C12 C11 C10 120.8(4) . .
C13 C12 C11 116.2(4) . .
C12 C13 C8 123.9(4) . .
C12 C13 O2 128.2(3) . .
C8 C13 O2 107.8(3) . .
C2 C14 C16 110.3(4) . .
C2 C14 C15 111.5(3) . .
C16 C14 C15 108.4(4) . .
C2 C14 C17 111.3(4) . .
C16 C14 C17 108.0(4) . .
C15 C14 C17 107.2(4) . .
C21 C18 C19 110.0(5) . .
C21 C18 C20 110.0(6) . .
C19 C18 C20 108.7(7) . .
C21 C18 C4 109.9(5) . .
C19 C18 C4 108.0(4) . .
C20 C18 C4 110.2(4) . .

loop_
_geom_bond_atom_site_label_1
_geom_bond_atom_site_label_2
_geom_bond_distance
_geom_bond_site_symmetry_2
Zr1 O1 1.989(2) 2_655
Zr1 O1 1.989(2) .
Zr1 N1 2.344(3) 2_655
Zr1 N1 2.344(3) .
Zr1 Cl1 2.4136(11) 2_655
Zr1 Cl1 2.4136(11) .
Cl2 C10 1.733(4) .
O1 C1 1.343(4) .
O2 C7 1.351(4) .
O2 C13 1.380(4) .
N1 C7 1.320(4) .
N1 C8 1.408(4) .
C1 C6 1.384(5) .
C1 C2 1.414(4) .
C2 C3 1.373(6) .
C2 C14 1.531(6) .
C3 C4 1.402(7) .
C4 C5 1.357(5) .
C4 C18 1.554(6) .
C5 C6 1.421(5) .
C6 C7 1.458(5) .
C8 C13 1.379(5) .
C8 C9 1.381(5) .
C9 C10 1.400(5) .
C10 C11 1.380(6) .
C11 C12 1.372(6) .
C12 C13 1.370(5) .
C14 C16 1.534(7) .
C14 C15 1.535(7) .
C14 C17 1.548(5) .
C18 C21 1.468(8) .
C18 C19 1.541(9) .
C18 C20 1.544(10) .

loop_
_platon_squeeze_void_nr
_platon_squeeze_void_average_x
_platon_squeeze_void_average_y
_platon_squeeze_void_average_z
_platon_squeeze_void_volume
_platon_squeeze_void_count_electrons
1 0.458 0.011 -0.032 2336.8 389.4
